data_4119009
loop_
_publ_author_name
'Mi Jung Kim'
'Te-ik Sohn'
'Deukjoon Kim'
'Robert S. Paton'

_publ_section_title
;
 Concise Substrate-Controlled Asymmetric Total Syntheses of Dioxabicyclic
 Marine Natural Products with 2,10-Dioxabicyclo-[7.3.0]dodecene and
 2,9-Dioxabicyclo[6.3.0]undecene Skeletons
;
_journal_name_full 'Journal of the American Chemical Society'
_journal_page_first 20178
_journal_page_last 20188
_journal_paper_doi 10.1021/ja310249u
_journal_volume 134
_journal_year 2012
_chemical_formula_sum 'C15 H21 Br O3'
_chemical_formula_weight 329.23
_chemical_name_systematic
; 
 ? 
;
_space_group_IT_number 4
_symmetry_cell_setting monoclinic
_symmetry_space_group_name_Hall 'P 2yb'
_symmetry_space_group_name_H-M 'P 1 21 1'
_atom_sites_solution_hydrogens geom
_atom_sites_solution_primary direct
_atom_sites_solution_secondary difmap
_audit_creation_method SHELXL-97
_cell_angle_alpha 90.00
_cell_angle_beta 111.124(1)
_cell_angle_gamma 90.00
_cell_formula_units_Z 4
_cell_length_a 16.4767(3)
_cell_length_b 4.7717(1)
_cell_length_c 20.1538(4)
_cell_measurement_reflns_used 3534
_cell_measurement_temperature 100(1)
_cell_measurement_theta_max 25.49
_cell_measurement_theta_min 2.48
_cell_volume 1478.05(5)
_computing_cell_refinement 'Bruker SAINT'
_computing_data_collection 'Bruker APEX2'
_computing_data_reduction 'Bruker SAINT'
_computing_molecular_graphics 'Bruker SHELXTL'
_computing_publication_material 'Bruker SHELXTL'
_computing_structure_refinement 'SHELXL-97 (Sheldrick, 2008)'
_computing_structure_solution 'SHELXS-97 (Sheldrick, 2008)'
_diffrn_ambient_temperature 100(1)
_diffrn_measured_fraction_theta_full 0.991
_diffrn_measured_fraction_theta_max 0.991
_diffrn_measurement_device_type 'Bruker APEX-II CCD'
_diffrn_measurement_method '\f and \w scans'
_diffrn_radiation_monochromator graphite
_diffrn_radiation_source 'fine-focus sealed tube'
_diffrn_radiation_type MoK\a
_diffrn_radiation_wavelength 0.71073
_diffrn_reflns_av_R_equivalents 0.0421
_diffrn_reflns_av_sigmaI/netI 0.0795
_diffrn_reflns_limit_h_max 22
_diffrn_reflns_limit_h_min -22
_diffrn_reflns_limit_k_max 6
_diffrn_reflns_limit_k_min -6
_diffrn_reflns_limit_l_max 26
_diffrn_reflns_limit_l_min -26
_diffrn_reflns_number 14308
_diffrn_reflns_theta_full 28.38
_diffrn_reflns_theta_max 28.38
_diffrn_reflns_theta_min 2.48
_exptl_absorpt_coefficient_mu 2.783
_exptl_absorpt_correction_T_max 0.9464
_exptl_absorpt_correction_T_min 0.6060
_exptl_absorpt_correction_type multi-scan
_exptl_absorpt_process_details 'Bruker SADABS'
_exptl_crystal_colour silver
_exptl_crystal_density_diffrn 1.480
_exptl_crystal_density_meas ?
_exptl_crystal_description Block
_exptl_crystal_F_000 680
_exptl_crystal_size_max 0.20
_exptl_crystal_size_mid 0.05
_exptl_crystal_size_min 0.02
_refine_diff_density_max 0.785
_refine_diff_density_min -0.663
_refine_diff_density_rms 0.089
_refine_ls_abs_structure_details 'Flack H D (1983), Acta Cryst. A39, 876-881'
_refine_ls_abs_structure_Flack 0.011(7)
_refine_ls_extinction_method none
_refine_ls_goodness_of_fit_ref 0.966
_refine_ls_hydrogen_treatment refxyz
_refine_ls_matrix_type full
_refine_ls_number_parameters 343
_refine_ls_number_reflns 6668
_refine_ls_number_restraints 1
_refine_ls_restrained_S_all 0.966
_refine_ls_R_factor_all 0.0521
_refine_ls_R_factor_gt 0.0368
_refine_ls_shift/su_max 0.001
_refine_ls_shift/su_mean 0.000
_refine_ls_structure_factor_coef Fsqd
_refine_ls_weighting_details 'calc w=1/[\s^2^(Fo^2^)+(0.0122P)^2^+0.0000P] where P=(Fo^2^+2Fc^2^)/3'
_refine_ls_weighting_scheme calc
_refine_ls_wR_factor_gt 0.0662
_refine_ls_wR_factor_ref 0.0709
_reflns_number_gt 5565
_reflns_number_total 6668
_reflns_threshold_expression >2sigma(I)
_cod_data_source_file ja310249u_si_004.cif
_cod_data_source_block 20120516lt_0m
_cod_depositor_comments
;
The following automatic conversions were performed:

'_exptl_crystal_density_meas' value 'none' was changed to '?' - the
value is perceived as not measured.

Automatic conversion script
Id: cif_fix_values 3008 2015-01-20 13:52:24Z robertas 
;
_cod_database_code 4119009

loop_
_symmetry_equiv_pos_as_xyz
'x, y, z'
'-x, y+1/2, -z'

loop_
_atom_site_label
_atom_site_type_symbol
_atom_site_fract_x
_atom_site_fract_y
_atom_site_fract_z
_atom_site_U_iso_or_equiv
_atom_site_adp_type
_atom_site_occupancy
_atom_site_symmetry_multiplicity
_atom_site_calc_flag
_atom_site_refinement_flags
Br19 Br 0.56967(2) 0.27872(8) 0.464170(17) 0.02346(10) Uani 1 1 d .
O16 O 0.54551(12) -0.1584(6) 0.12020(11) 0.0189(6) Uani 1 1 d .
O17 O 0.61286(12) -0.0001(6) 0.28654(11) 0.0163(5) Uani 1 1 d .
O18 O 0.56626(12) 0.0275(6) -0.00569(11) 0.0199(6) Uani 1 1 d .
H18A H 0.5364 0.1497 -0.0340 0.030 Uiso 1 1 calc R
C1 C 0.76824(19) 0.3162(9) 0.05847(16) 0.0205(8) Uani 1 1 d .
H1 H 0.8228 0.3699 0.0565 0.025 Uiso 1 1 calc R
C2 C 0.70028(18) 0.2493(9) 0.06091(16) 0.0174(8) Uani 1 1 d .
C3 C 0.61473(17) 0.1553(8) 0.06058(16) 0.0173(8) Uani 1 1 d .
H3A H 0.5818 0.3194 0.0687 0.021 Uiso 1 1 calc R
C4 C 0.62776(18) -0.0605(9) 0.11919(16) 0.0168(8) Uani 1 1 d .
H4A H 0.6619 -0.2226 0.1116 0.020 Uiso 1 1 calc R
C5 C 0.67379(17) 0.0604(10) 0.19391(16) 0.0223(9) Uani 1 1 d .
H5A H 0.7086 0.2272 0.1920 0.027 Uiso 1 1 calc R
H5B H 0.7128 -0.0810 0.2256 0.027 Uiso 1 1 calc R
C6 C 0.60040(16) 0.1410(9) 0.22086(15) 0.0172(8) Uani 1 1 d .
H6A H 0.5991 0.3485 0.2273 0.021 Uiso 1 1 calc R
C7 C 0.51717(17) 0.0426(8) 0.16067(16) 0.0161(8) Uani 1 1 d .
H7A H 0.4908 0.2064 0.1294 0.019 Uiso 1 1 calc R
C8 C 0.44806(19) -0.0916(9) 0.18400(17) 0.0197(8) Uani 1 1 d .
H8A H 0.3994 -0.1577 0.1416 0.024 Uiso 1 1 calc R
H8B H 0.4732 -0.2564 0.2143 0.024 Uiso 1 1 calc R
C9 C 0.41387(17) 0.1115(10) 0.22482(16) 0.0196(8) Uani 1 1 d .
H9A H 0.3758 0.2538 0.1980 0.024 Uiso 1 1 calc R
C10 C 0.43156(16) 0.1118(10) 0.29445(16) 0.0199(7) Uani 1 1 d .
H10A H 0.4056 0.2558 0.3127 0.024 Uiso 1 1 calc R
C11 C 0.48850(18) -0.0931(8) 0.34709(16) 0.0186(8) Uani 1 1 d .
H11A H 0.4953 -0.2630 0.3214 0.022 Uiso 1 1 calc R
H11B H 0.4594 -0.1495 0.3803 0.022 Uiso 1 1 calc R
C12 C 0.57882(18) 0.0234(8) 0.39016(16) 0.0180(8) Uani 1 1 d .
H12A H 0.6181 -0.1360 0.4137 0.022 Uiso 1 1 calc R
C13 C 0.61941(18) 0.1857(8) 0.34456(16) 0.0164(8) Uani 1 1 d .
H13A H 0.5824 0.3539 0.3247 0.020 Uiso 1 1 calc R
C14 C 0.71289(17) 0.2839(10) 0.38171(16) 0.0190(7) Uani 1 1 d .
H14A H 0.7316 0.3849 0.3467 0.023 Uiso 1 1 calc R
H14B H 0.7144 0.4190 0.4194 0.023 Uiso 1 1 calc R
C15 C 0.77793(19) 0.0517(9) 0.41495(18) 0.0272(10) Uani 1 1 d .
H15A H 0.8361 0.1329 0.4377 0.041 Uiso 1 1 calc R
H15B H 0.7786 -0.0806 0.3779 0.041 Uiso 1 1 calc R
H15C H 0.7612 -0.0468 0.4507 0.041 Uiso 1 1 calc R
Br39 Br 0.045691(19) 0.09910(8) 0.458683(16) 0.02004(9) Uani 1 1 d .
O36 O 0.04664(11) -0.2168(6) 0.11970(10) 0.0176(5) Uani 1 1 d .
O37 O 0.11112(12) -0.1277(5) 0.28729(11) 0.0162(5) Uani 1 1 d .
O38 O 0.06611(13) -0.0049(6) -0.00265(11) 0.0201(6) Uani 1 1 d .
H38A H 0.0362 0.1189 -0.0304 0.030 Uiso 1 1 calc R
C32 C 0.06315(19) -0.1507(8) 0.38652(16) 0.0176(8) Uani 1 1 d .
H32A H 0.0986 -0.3153 0.4115 0.021 Uiso 1 1 calc R
C21 C 0.26309(19) 0.3169(9) 0.06126(16) 0.0207(8) Uani 1 1 d .
H21 H 0.3157 0.3869 0.0585 0.025 Uiso 1 1 calc R
C22 C 0.19723(18) 0.2293(8) 0.06474(16) 0.0168(8) Uani 1 1 d .
C23 C 0.11367(17) 0.1176(9) 0.06433(16) 0.0168(7) Uani 1 1 d .
H23A H 0.0788 0.2738 0.0737 0.020 Uiso 1 1 calc R
C24 C 0.12867(18) -0.1061(9) 0.12132(16) 0.0169(8) Uani 1 1 d .
H24A H 0.1642 -0.2613 0.1124 0.020 Uiso 1 1 calc R
C25 C 0.17265(18) 0.0008(9) 0.19734(15) 0.0203(9) Uani 1 1 d .
H25A H 0.2035 0.1792 0.1978 0.024 Uiso 1 1 calc R
H25B H 0.2151 -0.1383 0.2266 0.024 Uiso 1 1 calc R
C26 C 0.09834(16) 0.0455(8) 0.22621(15) 0.0143(8) Uani 1 1 d .
H26A H 0.0957 0.2470 0.2389 0.017 Uiso 1 1 calc R
C27 C 0.01674(18) -0.0326(9) 0.16265(16) 0.0167(8) Uani 1 1 d .
H27A H -0.0071 0.1412 0.1347 0.020 Uiso 1 1 calc R
C28 C -0.05612(18) -0.1781(9) 0.17810(16) 0.0194(8) Uani 1 1 d .
H28A H -0.1030 -0.2265 0.1326 0.023 Uiso 1 1 calc R
H28B H -0.0338 -0.3548 0.2040 0.023 Uiso 1 1 calc R
C29 C -0.09319(18) 0.0013(9) 0.22170(17) 0.0190(8) Uani 1 1 d .
H29A H -0.1292 0.1535 0.1981 0.023 Uiso 1 1 calc R
C30 C -0.08011(18) -0.0337(9) 0.29013(17) 0.0201(8) Uani 1 1 d .
H30A H -0.1083 0.0938 0.3109 0.024 Uiso 1 1 calc R
C31 C -0.02487(17) -0.2562(9) 0.33743(17) 0.0194(8) Uani 1 1 d .
H31A H -0.0159 -0.4087 0.3075 0.023 Uiso 1 1 calc R
H31B H -0.0564 -0.3363 0.3666 0.023 Uiso 1 1 calc R
C33 C 0.11624(18) 0.0167(8) 0.35135(15) 0.0165(8) Uani 1 1 d .
H33A H 0.0891 0.2058 0.3382 0.020 Uiso 1 1 calc R
C34 C 0.20981(18) 0.0550(11) 0.40134(16) 0.0256(10) Uani 1 1 d .
H34A H 0.2371 -0.1321 0.4136 0.031 Uiso 1 1 calc R
H34B H 0.2096 0.1418 0.4459 0.031 Uiso 1 1 calc R
C35 C 0.26572(19) 0.2336(10) 0.37208(18) 0.0312(11) Uani 1 1 d .
H35A H 0.3249 0.2455 0.4074 0.047 Uiso 1 1 calc R
H35B H 0.2408 0.4222 0.3616 0.047 Uiso 1 1 calc R
H35C H 0.2675 0.1482 0.3284 0.047 Uiso 1 1 calc R

loop_
_atom_site_aniso_label
_atom_site_aniso_U_11
_atom_site_aniso_U_22
_atom_site_aniso_U_33
_atom_site_aniso_U_23
_atom_site_aniso_U_13
_atom_site_aniso_U_12
Br19 0.02869(16) 0.0244(2) 0.02028(18) -0.0012(2) 0.01245(13) -0.0013(2)
O16 0.0168(10) 0.0199(16) 0.0225(12) -0.0021(12) 0.0100(9) -0.0026(12)
O17 0.0173(10) 0.0159(14) 0.0156(11) 0.0015(11) 0.0057(9) 0.0000(11)
O18 0.0208(10) 0.0168(16) 0.0181(11) 0.0004(12) 0.0023(9) -0.0003(11)
C1 0.0210(14) 0.019(2) 0.0205(16) -0.0002(19) 0.0061(13) -0.0018(19)
C2 0.0238(14) 0.011(2) 0.0151(15) 0.0021(17) 0.0039(12) 0.0009(18)
C3 0.0166(13) 0.016(2) 0.0197(17) 0.0007(17) 0.0066(12) 0.0021(16)
C4 0.0117(13) 0.019(2) 0.0215(17) 0.0010(17) 0.0076(12) 0.0009(15)
C5 0.0144(13) 0.033(3) 0.0206(16) 0.000(2) 0.0080(12) 0.0010(19)
C6 0.0158(12) 0.022(2) 0.0146(15) 0.0009(17) 0.0061(11) 0.0009(17)
C7 0.0150(13) 0.018(2) 0.0156(15) -0.0013(16) 0.0062(12) 0.0001(16)
C8 0.0147(14) 0.024(2) 0.0203(16) -0.0028(18) 0.0059(13) -0.0042(16)
C9 0.0108(12) 0.021(2) 0.0265(17) 0.000(2) 0.0061(12) -0.0004(19)
C10 0.0150(12) 0.019(2) 0.0284(17) -0.001(2) 0.0104(12) -0.0002(19)
C11 0.0191(15) 0.017(2) 0.0227(17) -0.0030(18) 0.0106(13) -0.0031(17)
C12 0.0190(13) 0.017(2) 0.0188(16) 0.0006(17) 0.0076(12) -0.0003(16)
C13 0.0169(13) 0.014(2) 0.0201(16) -0.0022(15) 0.0084(12) 0.0002(15)
C14 0.0224(14) 0.017(2) 0.0169(15) -0.003(2) 0.0059(12) -0.004(2)
C15 0.0195(14) 0.025(3) 0.035(2) 0.000(2) 0.0072(14) 0.0013(19)
Br39 0.02394(14) 0.0199(2) 0.01941(17) -0.00077(19) 0.01154(12) -0.00112(19)
O36 0.0161(9) 0.0183(14) 0.0202(11) -0.0031(14) 0.0087(8) -0.0029(13)
O37 0.0191(10) 0.0164(15) 0.0141(11) -0.0009(11) 0.0071(9) 0.0005(11)
O38 0.0204(10) 0.0188(15) 0.0161(11) 0.0013(12) 0.0005(9) 0.0007(11)
C32 0.0207(14) 0.013(2) 0.0206(16) -0.0020(16) 0.0089(13) 0.0019(16)
C21 0.0224(15) 0.019(2) 0.0196(16) 0.0027(19) 0.0064(12) 0.0008(19)
C22 0.0204(14) 0.013(2) 0.0153(15) 0.0019(16) 0.0042(12) 0.0024(16)
C23 0.0150(12) 0.016(2) 0.0186(16) -0.0021(19) 0.0051(11) 0.0014(19)
C24 0.0132(13) 0.018(2) 0.0212(17) -0.0010(17) 0.0083(13) -0.0001(15)
C25 0.0139(13) 0.031(2) 0.0176(16) -0.0009(18) 0.0073(12) 0.0002(17)
C26 0.0159(13) 0.013(2) 0.0139(15) -0.0001(16) 0.0060(11) 0.0013(15)
C27 0.0156(14) 0.019(2) 0.0175(16) -0.0020(17) 0.0078(13) 0.0010(16)
C28 0.0163(13) 0.024(2) 0.0166(15) -0.0030(18) 0.0047(12) -0.0030(18)
C29 0.0104(13) 0.023(2) 0.0225(17) 0.0000(18) 0.0043(12) -0.0014(16)
C30 0.0156(14) 0.021(2) 0.0253(18) -0.0003(18) 0.0094(13) -0.0013(17)
C31 0.0204(14) 0.015(2) 0.0253(17) -0.0009(19) 0.0109(13) -0.0028(18)
C33 0.0195(14) 0.018(2) 0.0140(15) -0.0030(16) 0.0080(12) -0.0008(16)
C34 0.0211(14) 0.037(3) 0.0177(16) -0.004(2) 0.0062(12) -0.006(2)
C35 0.0217(14) 0.040(3) 0.0318(19) -0.010(2) 0.0096(14) -0.012(2)

loop_
_atom_type_symbol
_atom_type_description
_atom_type_scat_dispersion_real
_atom_type_scat_dispersion_imag
_atom_type_scat_source
C C 0.0033 0.0016 'International Tables Vol C Tables 4.2.6.8 and 6.1.1.4'
H H 0.0000 0.0000 'International Tables Vol C Tables 4.2.6.8 and 6.1.1.4'
O O 0.0106 0.0060 'International Tables Vol C Tables 4.2.6.8 and 6.1.1.4'
Br Br -0.2901 2.4595 'International Tables Vol C Tables 4.2.6.8 and 6.1.1.4'

loop_
_geom_angle_atom_site_label_1
_geom_angle_atom_site_label_2
_geom_angle_atom_site_label_3
_geom_angle
C4 O16 C7 106.9(3)
C6 O17 C13 113.9(3)
C3 O18 H18A 109.5
C2 C1 H1 180.0
C1 C2 C3 176.8(4)
O18 C3 C2 110.3(2)
O18 C3 C4 108.2(3)
C2 C3 C4 109.5(2)
O18 C3 H3A 109.6
C2 C3 H3A 109.6
C4 C3 H3A 109.6
O16 C4 C3 111.1(2)
O16 C4 C5 104.1(2)
C3 C4 C5 112.9(3)
O16 C4 H4A 109.6
C3 C4 H4A 109.6
C5 C4 H4A 109.6
C4 C5 C6 105.5(2)
C4 C5 H5A 110.6
C6 C5 H5A 110.6
C4 C5 H5B 110.6
C6 C5 H5B 110.6
H5A C5 H5B 108.8
O17 C6 C7 112.0(3)
O17 C6 C5 109.8(3)
C7 C6 C5 103.6(2)
O17 C6 H6A 110.4
C7 C6 H6A 110.4
C5 C6 H6A 110.4
O16 C7 C8 109.0(3)
O16 C7 C6 105.7(2)
C8 C7 C6 116.0(2)
O16 C7 H7A 108.6
C8 C7 H7A 108.6
C6 C7 H7A 108.6
C9 C8 C7 111.5(3)
C9 C8 H8A 109.3
C7 C8 H8A 109.3
C9 C8 H8B 109.3
C7 C8 H8B 109.3
H8A C8 H8B 108.0
C10 C9 C8 126.6(4)
C10 C9 H9A 116.7
C8 C9 H9A 116.7
C9 C10 C11 126.2(4)
C9 C10 H10A 116.9
C11 C10 H10A 116.9
C10 C11 C12 113.4(3)
C10 C11 H11A 108.9
C12 C11 H11A 108.9
C10 C11 H11B 108.9
C12 C11 H11B 108.9
H11A C11 H11B 107.7
C13 C12 C11 112.9(2)
C13 C12 Br19 108.1(2)
C11 C12 Br19 109.2(2)
C13 C12 H12A 108.8
C11 C12 H12A 108.8
Br19 C12 H12A 108.8
O17 C13 C14 110.8(2)
O17 C13 C12 104.8(3)
C14 C13 C12 116.4(3)
O17 C13 H13A 108.2
C14 C13 H13A 108.2
C12 C13 H13A 108.2
C15 C14 C13 114.8(4)
C15 C14 H14A 108.6
C13 C14 H14A 108.6
C15 C14 H14B 108.6
C13 C14 H14B 108.6
H14A C14 H14B 107.5
C14 C15 H15A 109.5
C14 C15 H15B 109.5
H15A C15 H15B 109.5
C14 C15 H15C 109.5
H15A C15 H15C 109.5
H15B C15 H15C 109.5
C27 O36 C24 106.5(3)
C26 O37 C33 116.0(3)
C23 O38 H38A 109.5
C31 C32 C33 116.2(3)
C31 C32 Br39 108.7(2)
C33 C32 Br39 106.5(2)
C31 C32 H32A 108.4
C33 C32 H32A 108.4
Br39 C32 H32A 108.4
C22 C21 H21 180.0
C21 C22 C23 176.5(3)
O38 C23 C22 110.4(2)
O38 C23 C24 108.2(3)
C22 C23 C24 110.6(2)
O38 C23 H23A 109.2
C22 C23 H23A 109.2
C24 C23 H23A 109.2
O36 C24 C23 110.1(2)
O36 C24 C25 104.3(2)
C23 C24 C25 114.4(3)
O36 C24 H24A 109.3
C23 C24 H24A 109.3
C25 C24 H24A 109.3
C24 C25 C26 105.6(2)
C24 C25 H25A 110.6
C26 C25 H25A 110.6
C24 C25 H25B 110.6
C26 C25 H25B 110.6
H25A C25 H25B 108.7
O37 C26 C27 113.0(3)
O37 C26 C25 110.6(2)
C27 C26 C25 103.1(2)
O37 C26 H26A 110.0
C27 C26 H26A 110.0
C25 C26 H26A 110.0
O36 C27 C28 108.2(3)
O36 C27 C26 105.3(2)
C28 C27 C26 117.5(3)
O36 C27 H27A 108.5
C28 C27 H27A 108.5
C26 C27 H27A 108.5
C29 C28 C27 112.2(3)
C29 C28 H28A 109.2
C27 C28 H28A 109.2
C29 C28 H28B 109.2
C27 C28 H28B 109.2
H28A C28 H28B 107.9
C30 C29 C28 125.9(4)
C30 C29 H29A 117.0
C28 C29 H29A 117.0
C29 C30 C31 125.8(3)
C29 C30 H30A 117.1
C31 C30 H30A 117.1
C30 C31 C32 113.5(3)
C30 C31 H31A 108.9
C32 C31 H31A 108.9
C30 C31 H31B 108.9
C32 C31 H31B 108.9
H31A C31 H31B 107.7
O37 C33 C34 111.7(2)
O37 C33 C32 107.9(3)
C34 C33 C32 111.6(3)
O37 C33 H33A 108.5
C34 C33 H33A 108.5
C32 C33 H33A 108.5
C33 C34 C35 115.0(3)
C33 C34 H34A 108.5
C35 C34 H34A 108.5
C33 C34 H34B 108.5
C35 C34 H34B 108.5
H34A C34 H34B 107.5
C34 C35 H35A 109.5
C34 C35 H35B 109.5
H35A C35 H35B 109.5
C34 C35 H35C 109.5
H35A C35 H35C 109.5
H35B C35 H35C 109.5

loop_
_geom_bond_atom_site_label_1
_geom_bond_atom_site_label_2
_geom_bond_distance
Br19 C12 1.973(3)
O16 C4 1.440(3)
O16 C7 1.441(4)
O17 C6 1.432(4)
O17 C13 1.440(4)
O18 C3 1.423(4)
O18 H18A 0.8400
C1 C2 1.182(4)
C1 H1 0.9500
C2 C3 1.477(4)
C3 C4 1.523(5)
C3 H3A 1.0000
C4 C5 1.534(4)
C4 H4A 1.0000
C5 C6 1.542(4)
C5 H5A 0.9900
C5 H5B 0.9900
C6 C7 1.541(4)
C6 H6A 1.0000
C7 C8 1.521(4)
C7 H7A 1.0000
C8 C9 1.506(5)
C8 H8A 0.9900
C8 H8B 0.9900
C9 C10 1.326(4)
C9 H9A 0.9500
C10 C11 1.498(5)
C10 H10A 0.9500
C11 C12 1.532(4)
C11 H11A 0.9900
C11 H11B 0.9900
C12 C13 1.528(4)
C12 H12A 1.0000
C13 C14 1.524(4)
C13 H13A 1.0000
C14 C15 1.519(5)
C14 H14A 0.9900
C14 H14B 0.9900
C15 H15A 0.9800
C15 H15B 0.9800
C15 H15C 0.9800
Br39 C32 1.980(3)
O36 C27 1.440(4)
O36 C24 1.440(3)
O37 C26 1.434(4)
O37 C33 1.439(4)
O38 C23 1.420(4)
O38 H38A 0.8400
C32 C31 1.517(4)
C32 C33 1.534(4)
C32 H32A 1.0000
C21 C22 1.188(4)
C21 H21 0.9500
C22 C23 1.474(4)
C23 C24 1.521(5)
C23 H23A 1.0000
C24 C25 1.527(4)
C24 H24A 1.0000
C25 C26 1.548(4)
C25 H25A 0.9900
C25 H25B 0.9900
C26 C27 1.532(4)
C26 H26A 1.0000
C27 C28 1.513(4)
C27 H27A 1.0000
C28 C29 1.505(5)
C28 H28A 0.9900
C28 H28B 0.9900
C29 C30 1.327(4)
C29 H29A 0.9500
C30 C31 1.496(5)
C30 H30A 0.9500
C31 H31A 0.9900
C31 H31B 0.9900
C33 C34 1.519(4)
C33 H33A 1.0000
C34 C35 1.521(5)
C34 H34A 0.9900
C34 H34B 0.9900
C35 H35A 0.9800
C35 H35B 0.9800
C35 H35C 0.9800

loop_
_geom_hbond_atom_site_label_D
_geom_hbond_atom_site_label_H
_geom_hbond_atom_site_label_A
_geom_hbond_distance_DH
_geom_hbond_distance_HA
_geom_hbond_distance_DA
_geom_hbond_angle_DHA
_geom_hbond_site_symmetry_A
O18 H18A O16 0.84 2.00 2.811(3) 163.0 2_655
O38 H38A O36 0.84 1.99 2.783(3) 158.0 2

loop_
_geom_torsion_atom_site_label_1
_geom_torsion_atom_site_label_2
_geom_torsion_atom_site_label_3
_geom_torsion_atom_site_label_4
_geom_torsion
C1 C2 C3 O18 -18(8)
C1 C2 C3 C4 101(7)
C7 O16 C4 C3 -83.6(3)
C7 O16 C4 C5 38.1(3)
O18 C3 C4 O16 -59.4(3)
C2 C3 C4 O16 -179.7(3)
O18 C3 C4 C5 -175.9(2)
C2 C3 C4 C5 63.9(3)
O16 C4 C5 C6 -24.6(4)
C3 C4 C5 C6 95.9(3)
C13 O17 C6 C7 -122.9(3)
C13 O17 C6 C5 122.6(3)
C4 C5 C6 O17 123.1(3)
C4 C5 C6 C7 3.3(4)
C4 O16 C7 C8 -161.7(2)
C4 O16 C7 C6 -36.4(3)
O17 C6 C7 O16 -99.1(3)
C5 C6 C7 O16 19.2(4)
O17 C6 C7 C8 21.8(4)
C5 C6 C7 C8 140.1(3)
O16 C7 C8 C9 -178.3(2)
C6 C7 C8 C9 62.6(4)
C7 C8 C9 C10 -105.9(4)
C8 C9 C10 C11 -0.9(6)
C9 C10 C11 C12 102.8(4)
C10 C11 C12 C13 -43.5(4)
C10 C11 C12 Br19 76.8(3)
C6 O17 C13 C14 -86.6(3)
C6 O17 C13 C12 147.1(2)
C11 C12 C13 O17 -51.3(3)
Br19 C12 C13 O17 -172.29(18)
C11 C12 C13 C14 -174.1(3)
Br19 C12 C13 C14 65.0(3)
O17 C13 C14 C15 -61.5(3)
C12 C13 C14 C15 58.1(4)
C21 C22 C23 O38 10(7)
C21 C22 C23 C24 129(7)
C27 O36 C24 C23 -85.6(3)
C27 O36 C24 C25 37.6(3)
O38 C23 C24 O36 -58.0(3)
C22 C23 C24 O36 -179.1(3)
O38 C23 C24 C25 -175.1(2)
C22 C23 C24 C25 63.8(3)
O36 C24 C25 C26 -21.1(4)
C23 C24 C25 C26 99.2(3)
C33 O37 C26 C27 -122.6(3)
C33 O37 C26 C25 122.4(3)
C24 C25 C26 O37 119.5(3)
C24 C25 C26 C27 -1.6(4)
C24 O36 C27 C28 -165.6(3)
C24 O36 C27 C26 -39.2(3)
O37 C26 C27 O36 -95.5(3)
C25 C26 C27 O36 23.9(4)
O37 C26 C27 C28 25.0(4)
C25 C26 C27 C28 144.5(3)
O36 C27 C28 C29 -178.8(3)
C26 C27 C28 C29 62.2(4)
C27 C28 C29 C30 -105.9(4)
C28 C29 C30 C31 0.9(6)
C29 C30 C31 C32 102.5(4)
C33 C32 C31 C30 -50.5(4)
Br39 C32 C31 C30 69.6(3)
C26 O37 C33 C34 -99.5(3)
C26 O37 C33 C32 137.5(3)
C31 C32 C33 O37 -44.1(4)
Br39 C32 C33 O37 -165.41(19)
C31 C32 C33 C34 -167.2(3)
Br39 C32 C33 C34 71.5(3)
O37 C33 C34 C35 62.6(5)
C32 C33 C34 C35 -176.6(3)
